data_7006384
loop_
_publ_author_name
'Dienes, Yvonne'
'Eggenstein, Matthias'
'Neumann, Toni'
'Englert, Ulli'
'Baumgartner, Thomas'

_publ_section_title
;
 Synthesis and optoelectronic properties of transition metal complexes
 incorporating dithieno[3,2-b:2',3'-d]phosphole ligands.
;
_journal_issue 11
_journal_name_full 'Dalton transactions (Cambridge, England : 2003)'
_journal_page_first 1424
_journal_page_last 1433
_journal_paper_doi 10.1039/b509277a
_journal_year 2006
_chemical_formula_moiety 'C26 H37 Au Cl P S2 Si2'
_chemical_formula_sum 'C26 H37 Au Cl P S2 Si2'
_chemical_formula_weight 733.24
_chemical_name_common S2PAu
_chemical_name_systematic
;
?
;
_space_group_IT_number 14
_symmetry_cell_setting monoclinic
_symmetry_space_group_name_Hall '-P 2ybc'
_symmetry_space_group_name_H-M 'P 1 21/c 1'
_atom_sites_solution_hydrogens geom
_atom_sites_solution_primary direct
_atom_sites_solution_secondary difmap
_audit_creation_method SHELXL-97
_cell_angle_alpha 90.00
_cell_angle_beta 91.33(3)
_cell_angle_gamma 90.00
_cell_formula_units_Z 4
_cell_length_a 16.279(3)
_cell_length_b 13.492(3)
_cell_length_c 14.313(3)
_cell_measurement_reflns_used 6172
_cell_measurement_temperature 110(2)
_cell_measurement_theta_max 27.82
_cell_measurement_theta_min 2.41
_cell_volume 3142.8(11)
_computing_cell_refinement 'Bruker SMART'
_computing_data_collection 'Bruker SMART'
_computing_data_reduction 'Bruker SAINT'
_computing_molecular_graphics 'Bruker SHELXTL'
_computing_publication_material 'Bruker SHELXTL'
_computing_structure_refinement 'SHELXL-97 (Sheldrick, 1997)'
_computing_structure_solution 'SHELXS-97 (Sheldrick, 1990)'
_diffrn_ambient_temperature 110(2)
_diffrn_measured_fraction_theta_full 0.998
_diffrn_measured_fraction_theta_max 0.998
_diffrn_measurement_device_type 'CCD area detector'
_diffrn_measurement_method 'phi and omega scans'
_diffrn_radiation_monochromator graphite
_diffrn_radiation_source 'fine-focus sealed tube'
_diffrn_radiation_type MoK\a
_diffrn_radiation_wavelength 0.71073
_diffrn_reflns_av_R_equivalents 0.0427
_diffrn_reflns_av_sigmaI/netI 0.0447
_diffrn_reflns_limit_h_max 21
_diffrn_reflns_limit_h_min -21
_diffrn_reflns_limit_k_max 17
_diffrn_reflns_limit_k_min -13
_diffrn_reflns_limit_l_max 18
_diffrn_reflns_limit_l_min -18
_diffrn_reflns_number 25336
_diffrn_reflns_theta_full 28.02
_diffrn_reflns_theta_max 28.02
_diffrn_reflns_theta_min 1.25
_exptl_absorpt_coefficient_mu 5.040
_exptl_absorpt_correction_T_max 0.6334
_exptl_absorpt_correction_T_min 0.4149
_exptl_absorpt_correction_type empirical
_exptl_absorpt_process_details 'SADABS (1996)'
_exptl_crystal_colour colourless
_exptl_crystal_density_diffrn 1.550
_exptl_crystal_density_method 'not measured'
_exptl_crystal_description plate
_exptl_crystal_F_000 1456
_exptl_crystal_size_max 0.20
_exptl_crystal_size_mid 0.16
_exptl_crystal_size_min 0.09
_refine_diff_density_max 1.473
_refine_diff_density_min -1.376
_refine_diff_density_rms 0.203
_refine_ls_extinction_method none
_refine_ls_goodness_of_fit_ref 1.167
_refine_ls_hydrogen_treatment none
_refine_ls_matrix_type full
_refine_ls_number_parameters 298
_refine_ls_number_reflns 7583
_refine_ls_number_restraints 0
_refine_ls_restrained_S_all 1.167
_refine_ls_R_factor_all 0.0415
_refine_ls_R_factor_gt 0.0338
_refine_ls_shift/su_max 0.001
_refine_ls_shift/su_mean 0.000
_refine_ls_structure_factor_coef Fsqd
_refine_ls_weighting_details 'calc w=1/[\s^2^(Fo^2^)+(0.0379P)^2^+1.5770P] where P=(Fo^2^+2Fc^2^)/3'
_refine_ls_weighting_scheme calc
_refine_ls_wR_factor_gt 0.0750
_refine_ls_wR_factor_ref 0.0876
_reflns_number_gt 6650
_reflns_number_total 7583
_reflns_threshold_expression >2sigma(I)
_cod_data_source_file b509277a.txt
_cod_data_source_block s2pau
_cod_depositor_comments
;
The following automatic conversions were performed:
'_symmetry_cell_setting' value 'Monoclinic' changed to 'monoclinic'
according to '/home/saulius/struct/CIF-dictionaries/cif_core.dic'
dictionary named 'cif_core.dic' version 2.4.1 from 2010-06-29.

Automatic conversion script
Id: cif_fix_enum 1527 2010-12-29 10:47:43Z saulius 
;
_cod_original_cell_volume 3142.7(11)
_cod_original_sg_symbol_H-M 'P2(1)/c '
_cod_database_code 7006384

loop_
_symmetry_equiv_pos_as_xyz
'x, y, z'
'-x, y+1/2, -z+1/2'
'-x, -y, -z'
'x, -y-1/2, z-1/2'

loop_
_atom_site_label
_atom_site_type_symbol
_atom_site_fract_x
_atom_site_fract_y
_atom_site_fract_z
_atom_site_U_iso_or_equiv
_atom_site_adp_type
_atom_site_occupancy
_atom_site_symmetry_multiplicity
_atom_site_calc_flag
_atom_site_refinement_flags
_atom_site_disorder_assembly
_atom_site_disorder_group
Au1 Au 0.024400(9) 0.524850(13) 0.194270(11) 0.01535(6) Uani 1 1 d . . .
Cl1 Cl -0.08787(7) 0.47809(9) 0.27768(8) 0.0239(2) Uani 1 1 d . . .
S1 S 0.37559(6) 0.57850(9) 0.20451(8) 0.0194(2) Uani 1 1 d . . .
P1 P 0.12928(6) 0.57449(9) 0.10899(7) 0.0147(2) Uani 1 1 d . . .
Si1 Si 0.38496(7) 0.74470(10) 0.36126(9) 0.0212(3) Uani 1 1 d . . .
C1 C 0.3279(3) 0.6715(3) 0.2672(3) 0.0171(9) Uani 1 1 d . . .
S2 S 0.31437(6) 0.38200(8) 0.01841(8) 0.0187(2) Uani 1 1 d . . .
Si2 Si 0.22640(8) 0.23639(9) -0.12741(8) 0.0189(3) Uani 1 1 d . . .
C2 C 0.2464(3) 0.6781(3) 0.2417(3) 0.0168(9) Uani 1 1 d . . .
H2A H 0.2102 0.7229 0.2681 0.020 Uiso 1 1 calc R . .
C3 C 0.2232(2) 0.6098(3) 0.1711(3) 0.0144(8) Uani 1 1 d . . .
C4 C 0.2864(2) 0.5492(3) 0.1439(3) 0.0159(9) Uani 1 1 d . . .
C5 C 0.2638(3) 0.4753(3) 0.0734(3) 0.0165(8) Uani 1 1 d . . .
C6 C 0.1823(3) 0.4801(3) 0.0445(3) 0.0174(9) Uani 1 1 d . . .
C7 C 0.1614(3) 0.4050(3) -0.0227(3) 0.0189(9) Uani 1 1 d . . .
H7A H 0.1088 0.3971 -0.0484 0.023 Uiso 1 1 calc R . .
C8 C 0.2265(3) 0.3456(3) -0.0453(3) 0.0182(9) Uani 1 1 d . . .
C11 C 0.1014(2) 0.6753(3) 0.0305(3) 0.0151(8) Uani 1 1 d . . .
C12 C 0.0884(3) 0.7696(3) 0.0674(3) 0.0217(10) Uani 1 1 d . . .
H12A H 0.0973 0.7809 0.1309 0.026 Uiso 1 1 calc R . .
C13 C 0.0625(3) 0.8464(4) 0.0100(3) 0.0274(11) Uani 1 1 d . . .
H13A H 0.0555 0.9097 0.0344 0.033 Uiso 1 1 calc R . .
C14 C 0.0469(3) 0.8285(4) -0.0850(3) 0.0271(11) Uani 1 1 d . . .
H14A H 0.0278 0.8795 -0.1234 0.033 Uiso 1 1 calc R . .
C15 C 0.0597(3) 0.7355(4) -0.1219(3) 0.0265(11) Uani 1 1 d . . .
H15A H 0.0493 0.7243 -0.1852 0.032 Uiso 1 1 calc R . .
C16 C 0.0881(3) 0.6582(4) -0.0651(3) 0.0209(9) Uani 1 1 d . . .
H16A H 0.0980 0.5960 -0.0905 0.025 Uiso 1 1 calc R . .
C21 C 0.3229(3) 0.7385(4) 0.4691(3) 0.0345(12) Uani 1 1 d . . .
H21A H 0.3503 0.7749 0.5183 0.052 Uiso 1 1 calc R . .
H21B H 0.3169 0.6706 0.4877 0.052 Uiso 1 1 calc R . .
H21C H 0.2697 0.7669 0.4567 0.052 Uiso 1 1 calc R . .
C22 C 0.4871(3) 0.6828(5) 0.3823(4) 0.0424(15) Uani 1 1 d . . .
H22A H 0.5187 0.6864 0.3266 0.064 Uiso 1 1 calc R . .
H22B H 0.4786 0.6146 0.3987 0.064 Uiso 1 1 calc R . .
H22C H 0.5162 0.7158 0.4325 0.064 Uiso 1 1 calc R . .
C23 C 0.3982(3) 0.8774(4) 0.3207(4) 0.0269(11) Uani 1 1 d . . .
C24 C 0.4496(3) 0.9336(4) 0.3952(4) 0.0383(14) Uani 1 1 d . . .
H24A H 0.4569 1.0010 0.3756 0.057 Uiso 1 1 calc R . .
H24B H 0.5023 0.9023 0.4030 0.057 Uiso 1 1 calc R . .
H24C H 0.4216 0.9326 0.4535 0.057 Uiso 1 1 calc R . .
C25 C 0.3137(3) 0.9290(4) 0.3089(5) 0.0403(14) Uani 1 1 d . . .
H25A H 0.3214 0.9959 0.2882 0.060 Uiso 1 1 calc R . .
H25B H 0.2865 0.9293 0.3677 0.060 Uiso 1 1 calc R . .
H25C H 0.2807 0.8937 0.2635 0.060 Uiso 1 1 calc R . .
C26 C 0.4431(4) 0.8806(5) 0.2267(4) 0.0461(15) Uani 1 1 d . . .
H26A H 0.4493 0.9482 0.2073 0.069 Uiso 1 1 calc R . .
H26B H 0.4116 0.8450 0.1802 0.069 Uiso 1 1 calc R . .
H26C H 0.4963 0.8506 0.2343 0.069 Uiso 1 1 calc R . .
C31 C 0.1275(3) 0.2401(4) -0.1957(4) 0.0311(12) Uani 1 1 d . . .
H31A H 0.1254 0.1853 -0.2386 0.047 Uiso 1 1 calc R . .
H31B H 0.1239 0.3012 -0.2300 0.047 Uiso 1 1 calc R . .
H31C H 0.0825 0.2356 -0.1538 0.047 Uiso 1 1 calc R . .
C32 C 0.3149(3) 0.2488(4) -0.2076(4) 0.0389(14) Uani 1 1 d . . .
H32A H 0.3155 0.1933 -0.2496 0.058 Uiso 1 1 calc R . .
H32B H 0.3654 0.2503 -0.1716 0.058 Uiso 1 1 calc R . .
H32C H 0.3094 0.3090 -0.2429 0.058 Uiso 1 1 calc R . .
C33 C 0.2354(3) 0.1193(4) -0.0551(3) 0.0254(10) Uani 1 1 d . . .
C34 C 0.2125(4) 0.0307(4) -0.1166(4) 0.0352(13) Uani 1 1 d . . .
H34A H 0.2166 -0.0291 -0.0805 0.053 Uiso 1 1 calc R . .
H34B H 0.2492 0.0271 -0.1680 0.053 Uiso 1 1 calc R . .
H34C H 0.1571 0.0384 -0.1401 0.053 Uiso 1 1 calc R . .
C35 C 0.3241(4) 0.1043(4) -0.0176(5) 0.0496(17) Uani 1 1 d . . .
H35A H 0.3270 0.0448 0.0191 0.074 Uiso 1 1 calc R . .
H35B H 0.3400 0.1599 0.0206 0.074 Uiso 1 1 calc R . .
H35C H 0.3606 0.0988 -0.0691 0.074 Uiso 1 1 calc R . .
C36 C 0.1777(4) 0.1237(5) 0.0278(4) 0.0460(15) Uani 1 1 d . . .
H36A H 0.1829 0.0639 0.0637 0.069 Uiso 1 1 calc R . .
H36B H 0.1220 0.1306 0.0051 0.069 Uiso 1 1 calc R . .
H36C H 0.1919 0.1795 0.0665 0.069 Uiso 1 1 calc R . .

loop_
_atom_site_aniso_label
_atom_site_aniso_U_11
_atom_site_aniso_U_22
_atom_site_aniso_U_33
_atom_site_aniso_U_23
_atom_site_aniso_U_13
_atom_site_aniso_U_12
Au1 0.01770(9) 0.01500(10) 0.01324(9) -0.00078(7) -0.00196(6) -0.00115(6)
Cl1 0.0292(5) 0.0254(6) 0.0174(5) -0.0015(5) 0.0054(4) -0.0087(5)
S1 0.0152(5) 0.0189(6) 0.0240(6) -0.0068(5) -0.0039(4) 0.0020(4)
P1 0.0157(5) 0.0138(6) 0.0143(5) -0.0020(4) -0.0030(4) 0.0006(4)
Si1 0.0181(6) 0.0202(7) 0.0248(7) -0.0088(5) -0.0067(5) 0.0010(5)
C1 0.021(2) 0.014(2) 0.017(2) -0.0016(17) 0.0002(17) 0.0002(17)
S2 0.0182(5) 0.0156(5) 0.0223(6) -0.0057(4) -0.0014(4) 0.0012(4)
Si2 0.0240(6) 0.0159(6) 0.0168(6) -0.0055(5) 0.0001(5) -0.0013(5)
C2 0.021(2) 0.014(2) 0.015(2) -0.0002(17) 0.0000(16) 0.0001(17)
C3 0.0163(19) 0.015(2) 0.0121(19) -0.0009(16) -0.0023(15) 0.0000(16)
C4 0.0137(18) 0.016(2) 0.017(2) 0.0003(17) -0.0017(16) -0.0001(16)
C5 0.019(2) 0.014(2) 0.016(2) -0.0006(17) -0.0013(16) 0.0003(17)
C6 0.020(2) 0.014(2) 0.018(2) -0.0003(18) -0.0009(17) 0.0033(17)
C7 0.019(2) 0.020(2) 0.017(2) -0.0019(18) -0.0035(17) 0.0004(17)
C8 0.024(2) 0.015(2) 0.016(2) -0.0049(17) -0.0012(17) -0.0009(17)
C11 0.0135(18) 0.019(2) 0.013(2) 0.0037(17) -0.0002(15) -0.0024(16)
C12 0.032(2) 0.018(2) 0.015(2) 0.0005(18) 0.0003(18) 0.0068(19)
C13 0.042(3) 0.019(3) 0.022(2) 0.000(2) 0.000(2) 0.006(2)
C14 0.036(3) 0.023(3) 0.022(2) 0.011(2) -0.002(2) 0.004(2)
C15 0.030(2) 0.034(3) 0.015(2) 0.004(2) -0.0041(19) -0.001(2)
C16 0.024(2) 0.022(2) 0.016(2) 0.0005(19) -0.0020(17) -0.0027(19)
C21 0.042(3) 0.038(3) 0.023(3) -0.009(2) -0.003(2) -0.006(2)
C22 0.028(3) 0.041(4) 0.057(4) -0.022(3) -0.020(3) 0.011(2)
C23 0.023(2) 0.023(3) 0.034(3) -0.011(2) -0.005(2) -0.002(2)
C24 0.028(3) 0.034(3) 0.053(4) -0.019(3) -0.004(2) -0.006(2)
C25 0.037(3) 0.021(3) 0.062(4) -0.002(3) -0.015(3) -0.001(2)
C26 0.054(4) 0.039(4) 0.045(4) -0.007(3) 0.011(3) -0.014(3)
C31 0.041(3) 0.022(3) 0.029(3) -0.005(2) -0.015(2) 0.001(2)
C32 0.045(3) 0.034(3) 0.039(3) -0.015(3) 0.016(3) -0.007(3)
C33 0.030(2) 0.019(2) 0.027(3) 0.001(2) -0.006(2) -0.001(2)
C34 0.050(3) 0.018(3) 0.037(3) -0.005(2) -0.010(3) -0.001(2)
C35 0.051(4) 0.026(3) 0.071(5) 0.008(3) -0.025(3) 0.003(3)
C36 0.070(4) 0.033(3) 0.036(3) 0.004(3) 0.013(3) -0.004(3)

loop_
_atom_type_symbol
_atom_type_description
_atom_type_scat_dispersion_real
_atom_type_scat_dispersion_imag
_atom_type_scat_source
C C 0.0033 0.0016 'International Tables Vol C Tables 4.2.6.8 and 6.1.1.4'
H H 0.0000 0.0000 'International Tables Vol C Tables 4.2.6.8 and 6.1.1.4'
Si Si 0.0817 0.0704 'International Tables Vol C Tables 4.2.6.8 and 6.1.1.4'
P P 0.1023 0.0942 'International Tables Vol C Tables 4.2.6.8 and 6.1.1.4'
S S 0.1246 0.1234 'International Tables Vol C Tables 4.2.6.8 and 6.1.1.4'
Cl Cl 0.1484 0.1585 'International Tables Vol C Tables 4.2.6.8 and 6.1.1.4'
Au Au -2.0133 8.8022 'International Tables Vol C Tables 4.2.6.8 and 6.1.1.4'

loop_
_geom_angle_atom_site_label_1
_geom_angle_atom_site_label_2
_geom_angle_atom_site_label_3
_geom_angle
_geom_angle_site_symmetry_1
_geom_angle_site_symmetry_3
_geom_angle_publ_flag
P1 Au1 Cl1 177.26(4) . . ?
C4 S1 C1 92.5(2) . . ?
C6 P1 C3 91.6(2) . . ?
C6 P1 C11 109.1(2) . . ?
C3 P1 C11 107.60(19) . . ?
C6 P1 Au1 116.78(15) . . ?
C3 P1 Au1 117.31(14) . . ?
C11 P1 Au1 112.42(13) . . ?
C21 Si1 C22 110.0(3) . . ?
C21 Si1 C1 107.4(2) . . ?
C22 Si1 C1 107.5(2) . . ?
C21 Si1 C23 111.3(2) . . ?
C22 Si1 C23 111.2(3) . . ?
C1 Si1 C23 109.4(2) . . ?
C2 C1 S1 110.6(3) . . ?
C2 C1 Si1 127.7(3) . . ?
S1 C1 Si1 121.7(2) . . ?
C5 S2 C8 92.9(2) . . ?
C31 Si2 C32 110.1(3) . . ?
C31 Si2 C8 107.1(2) . . ?
C32 Si2 C8 108.9(2) . . ?
C31 Si2 C33 111.4(2) . . ?
C32 Si2 C33 111.0(3) . . ?
C8 Si2 C33 108.2(2) . . ?
C1 C2 C3 112.9(4) . . ?
C1 C2 H2A 123.5 . . ?
C3 C2 H2A 123.5 . . ?
C4 C3 C2 113.6(4) . . ?
C4 C3 P1 109.4(3) . . ?
C2 C3 P1 136.9(3) . . ?
C3 C4 C5 115.0(4) . . ?
C3 C4 S1 110.4(3) . . ?
C5 C4 S1 134.6(3) . . ?
C6 C5 C4 113.6(4) . . ?
C6 C5 S2 111.5(3) . . ?
C4 C5 S2 134.9(3) . . ?
C5 C6 C7 112.2(4) . . ?
C5 C6 P1 110.3(3) . . ?
C7 C6 P1 137.2(3) . . ?
C8 C7 C6 113.5(4) . . ?
C8 C7 H7A 123.3 . . ?
C6 C7 H7A 123.3 . . ?
C7 C8 S2 109.9(3) . . ?
C7 C8 Si2 127.8(3) . . ?
S2 C8 Si2 122.2(2) . . ?
C12 C11 C16 119.9(4) . . ?
C12 C11 P1 119.1(3) . . ?
C16 C11 P1 120.9(4) . . ?
C13 C12 C11 120.4(4) . . ?
C13 C12 H12A 119.8 . . ?
C11 C12 H12A 119.8 . . ?
C12 C13 C14 119.6(5) . . ?
C12 C13 H13A 120.2 . . ?
C14 C13 H13A 120.2 . . ?
C15 C14 C13 120.3(4) . . ?
C15 C14 H14A 119.9 . . ?
C13 C14 H14A 119.9 . . ?
C14 C15 C16 120.5(4) . . ?
C14 C15 H15A 119.7 . . ?
C16 C15 H15A 119.7 . . ?
C15 C16 C11 119.2(4) . . ?
C15 C16 H16A 120.4 . . ?
C11 C16 H16A 120.4 . . ?
Si1 C21 H21A 109.5 . . ?
Si1 C21 H21B 109.5 . . ?
H21A C21 H21B 109.5 . . ?
Si1 C21 H21C 109.5 . . ?
H21A C21 H21C 109.5 . . ?
H21B C21 H21C 109.5 . . ?
Si1 C22 H22A 109.5 . . ?
Si1 C22 H22B 109.5 . . ?
H22A C22 H22B 109.5 . . ?
Si1 C22 H22C 109.5 . . ?
H22A C22 H22C 109.5 . . ?
H22B C22 H22C 109.5 . . ?
C24 C23 C26 109.2(4) . . ?
C24 C23 C25 108.8(4) . . ?
C26 C23 C25 109.2(5) . . ?
C24 C23 Si1 108.5(4) . . ?
C26 C23 Si1 110.6(4) . . ?
C25 C23 Si1 110.5(4) . . ?
C23 C24 H24A 109.5 . . ?
C23 C24 H24B 109.5 . . ?
H24A C24 H24B 109.5 . . ?
C23 C24 H24C 109.5 . . ?
H24A C24 H24C 109.5 . . ?
H24B C24 H24C 109.5 . . ?
C23 C25 H25A 109.5 . . ?
C23 C25 H25B 109.5 . . ?
H25A C25 H25B 109.5 . . ?
C23 C25 H25C 109.5 . . ?
H25A C25 H25C 109.5 . . ?
H25B C25 H25C 109.5 . . ?
C23 C26 H26A 109.5 . . ?
C23 C26 H26B 109.5 . . ?
H26A C26 H26B 109.5 . . ?
C23 C26 H26C 109.5 . . ?
H26A C26 H26C 109.5 . . ?
H26B C26 H26C 109.5 . . ?
Si2 C31 H31A 109.5 . . ?
Si2 C31 H31B 109.5 . . ?
H31A C31 H31B 109.5 . . ?
Si2 C31 H31C 109.5 . . ?
H31A C31 H31C 109.5 . . ?
H31B C31 H31C 109.5 . . ?
Si2 C32 H32A 109.5 . . ?
Si2 C32 H32B 109.5 . . ?
H32A C32 H32B 109.5 . . ?
Si2 C32 H32C 109.5 . . ?
H32A C32 H32C 109.5 . . ?
H32B C32 H32C 109.5 . . ?
C34 C33 C36 109.3(5) . . ?
C34 C33 C35 108.3(4) . . ?
C36 C33 C35 108.8(5) . . ?
C34 C33 Si2 108.9(3) . . ?
C36 C33 Si2 110.4(4) . . ?
C35 C33 Si2 111.1(4) . . ?
C33 C34 H34A 109.5 . . ?
C33 C34 H34B 109.5 . . ?
H34A C34 H34B 109.5 . . ?
C33 C34 H34C 109.5 . . ?
H34A C34 H34C 109.5 . . ?
H34B C34 H34C 109.5 . . ?
C33 C35 H35A 109.5 . . ?
C33 C35 H35B 109.5 . . ?
H35A C35 H35B 109.5 . . ?
C33 C35 H35C 109.5 . . ?
H35A C35 H35C 109.5 . . ?
H35B C35 H35C 109.5 . . ?
C33 C36 H36A 109.5 . . ?
C33 C36 H36B 109.5 . . ?
H36A C36 H36B 109.5 . . ?
C33 C36 H36C 109.5 . . ?
H36A C36 H36C 109.5 . . ?
H36B C36 H36C 109.5 . . ?

loop_
_geom_bond_atom_site_label_1
_geom_bond_atom_site_label_2
_geom_bond_distance
_geom_bond_site_symmetry_2
_geom_bond_publ_flag
Au1 P1 2.2249(12) . ?
Au1 Cl1 2.2946(12) . ?
S1 C4 1.719(4) . ?
S1 C1 1.737(4) . ?
P1 C6 1.803(4) . ?
P1 C3 1.814(4) . ?
P1 C11 1.815(4) . ?
Si1 C21 1.865(5) . ?
Si1 C22 1.879(5) . ?
Si1 C1 1.896(4) . ?
Si1 C23 1.896(6) . ?
C1 C2 1.370(6) . ?
S2 C5 1.707(4) . ?
S2 C8 1.749(4) . ?
Si2 C31 1.864(5) . ?
Si2 C32 1.871(5) . ?
Si2 C8 1.885(4) . ?
Si2 C33 1.893(5) . ?
C2 C3 1.412(6) . ?
C2 H2A 0.9300 . ?
C3 C4 1.378(6) . ?
C4 C5 1.460(6) . ?
C5 C6 1.382(6) . ?
C6 C7 1.433(6) . ?
C7 C8 1.373(6) . ?
C7 H7A 0.9300 . ?
C11 C12 1.397(6) . ?
C11 C16 1.399(6) . ?
C12 C13 1.382(6) . ?
C12 H12A 0.9300 . ?
C13 C14 1.398(7) . ?
C13 H13A 0.9300 . ?
C14 C15 1.379(7) . ?
C14 H14A 0.9300 . ?
C15 C16 1.395(6) . ?
C15 H15A 0.9300 . ?
C16 H16A 0.9300 . ?
C21 H21A 0.9600 . ?
C21 H21B 0.9600 . ?
C21 H21C 0.9600 . ?
C22 H22A 0.9600 . ?
C22 H22B 0.9600 . ?
C22 H22C 0.9600 . ?
C23 C24 1.539(7) . ?
C23 C26 1.547(7) . ?
C23 C25 1.548(7) . ?
C24 H24A 0.9600 . ?
C24 H24B 0.9600 . ?
C24 H24C 0.9600 . ?
C25 H25A 0.9600 . ?
C25 H25B 0.9600 . ?
C25 H25C 0.9600 . ?
C26 H26A 0.9600 . ?
C26 H26B 0.9600 . ?
C26 H26C 0.9600 . ?
C31 H31A 0.9600 . ?
C31 H31B 0.9600 . ?
C31 H31C 0.9600 . ?
C32 H32A 0.9600 . ?
C32 H32B 0.9600 . ?
C32 H32C 0.9600 . ?
C33 C34 1.526(7) . ?
C33 C36 1.532(7) . ?
C33 C35 1.541(7) . ?
C34 H34A 0.9600 . ?
C34 H34B 0.9600 . ?
C34 H34C 0.9600 . ?
C35 H35A 0.9600 . ?
C35 H35B 0.9600 . ?
C35 H35C 0.9600 . ?
C36 H36A 0.9600 . ?
C36 H36B 0.9600 . ?
C36 H36C 0.9600 . ?
